data_7237564
loop_
_publ_author_name
'Russell, Steven M.'
'Brewer, Anthony M.'
'Stoltzfus, Dani M.'
'Saghaei, Jaber'
'Burn, Paul L.'

_publ_section_title
;
 Organic light-emitting diodes comprising highly luminescent red-emitting
 dendrimers with carbazole-based dendrons
;
_journal_issue 16
_journal_name_full 'Journal of Materials Chemistry C'
_journal_page_first 4681
_journal_paper_doi 10.1039/C8TC05703F
_journal_volume 7
_journal_year 2019
_chemical_formula_moiety 'C42 H30 Ir N3 S3'
_chemical_formula_sum 'C42 H30 Ir N3 S3'
_chemical_formula_weight 865.07
_chemical_name_systematic Tris[2-(4-methyl-2-quinolinyl)-3-thienyl-]iridium(III)
_space_group_crystal_system triclinic
_space_group_IT_number 2
_space_group_name_Hall '-P 1'
_space_group_name_H-M_alt 'P -1'
_atom_sites_solution_hydrogens geom
_atom_sites_solution_primary dual
_audit_creation_date 2017-07-31
_audit_creation_method
;
Olex2 1.2
(compiled 2017.07.20 svn.r3457 for OlexSys, GUI svn.r5370)
;
_audit_update_record
;
2018-11-13 deposited with the CCDC.	2019-03-28 downloaded from the CCDC.
;
_cell_angle_alpha 91.75(3)
_cell_angle_beta 103.13(3)
_cell_angle_gamma 103.60(3)
_cell_formula_units_Z 2
_cell_length_a 10.654(2)
_cell_length_b 11.667(2)
_cell_length_c 14.179(3)
_cell_measurement_reflns_used 17557
_cell_measurement_temperature 100(2)
_cell_measurement_theta_max 24.715
_cell_measurement_theta_min 1.481
_cell_volume 1661.7(6)
_computing_cell_refinement 'XDS (Kabsch, 1993)'
_computing_data_collection 'BluIce (McPhillips, 2002)'
_computing_data_reduction 'XDS (Kabsch, 1993)'
_computing_molecular_graphics 'Olex2 (Dolomanov et al., 2009)'
_computing_publication_material 'Olex2 (Dolomanov et al., 2009)'
_computing_structure_refinement 'ShelXL (Sheldrick, 2015)'
_computing_structure_solution 'ShelXT (Sheldrick, 2015)'
_diffrn_ambient_temperature 100(2)
_diffrn_measured_fraction_theta_full 0.902
_diffrn_measured_fraction_theta_max 0.902
_diffrn_measurement_device_type 'ADSC Quantum 210r'
_diffrn_measurement_method 'Phi Scan'
_diffrn_radiation_monochromator 'Silicon Double Crystal'
_diffrn_radiation_type Synchrotron
_diffrn_radiation_wavelength 0.7108
_diffrn_reflns_av_R_equivalents 0.0263
_diffrn_reflns_av_unetI/netI 0.0257
_diffrn_reflns_Laue_measured_fraction_full 0.902
_diffrn_reflns_Laue_measured_fraction_max 0.902
_diffrn_reflns_limit_h_max 12
_diffrn_reflns_limit_h_min -12
_diffrn_reflns_limit_k_max 13
_diffrn_reflns_limit_k_min -13
_diffrn_reflns_limit_l_max 16
_diffrn_reflns_limit_l_min -16
_diffrn_reflns_number 17557
_diffrn_reflns_point_group_measured_fraction_full 0.902
_diffrn_reflns_point_group_measured_fraction_max 0.902
_diffrn_reflns_theta_full 24.715
_diffrn_reflns_theta_max 24.715
_diffrn_reflns_theta_min 1.481
_diffrn_source Synchrotron
_exptl_absorpt_coefficient_mu 4.243
_exptl_absorpt_correction_type multi-scan
_exptl_absorpt_process_details 'XDS (Kabsch, 1993)'
_exptl_crystal_colour 'clear dark red'
_exptl_crystal_colour_lustre clear
_exptl_crystal_colour_modifier dark
_exptl_crystal_colour_primary red
_exptl_crystal_density_diffrn 1.729
_exptl_crystal_description block
_exptl_crystal_F_000 856
_exptl_crystal_preparation
'Synthesized from the ligand and iridium(III) chloride hydrate in glycerol at 180 degrees celsius with silver(I) chloride scavenger.'
_exptl_crystal_recrystallization_method 'Grown by sublimation at approximately 280 degrees celsius and 10^-5 mbar.'
_exptl_crystal_size_max 0.1
_exptl_crystal_size_mid 0.05
_exptl_crystal_size_min 0.04
_refine_diff_density_max 0.887
_refine_diff_density_min -1.834
_refine_diff_density_rms 0.177
_refine_ls_extinction_coef 0.0228(10)
_refine_ls_extinction_expression Fc^*^=kFc[1+0.001xFc^2^\l^3^/sin(2\q)]^-1/4^
_refine_ls_extinction_method 'SHELXL-2016/6 (Sheldrick 2016)'
_refine_ls_goodness_of_fit_ref 1.135
_refine_ls_hydrogen_treatment constr
_refine_ls_matrix_type full
_refine_ls_number_parameters 446
_refine_ls_number_reflns 5123
_refine_ls_number_restraints 0
_refine_ls_restrained_S_all 1.135
_refine_ls_R_factor_all 0.0280
_refine_ls_R_factor_gt 0.0273
_refine_ls_shift/su_max 0.001
_refine_ls_shift/su_mean 0.000
_refine_ls_structure_factor_coef Fsqd
_refine_ls_weighting_details 'w=1/[\s^2^(Fo^2^)+(0.0538P)^2^+3.4322P] where P=(Fo^2^+2Fc^2^)/3'
_refine_ls_weighting_scheme calc
_refine_ls_wR_factor_gt 0.0810
_refine_ls_wR_factor_ref 0.0817
_reflns_Friedel_coverage 0.000
_reflns_number_gt 5030
_reflns_number_total 5123
_reflns_threshold_expression 'I > 2\s(I)'
_cod_data_source_file c8tc05703f2.cif
_cod_data_source_block p1_a
_cod_depositor_comments
;
The following automatic conversions were performed:

data item '_exptl_absorpt_correction_type' value 'Multi-Scan' was
changed to 'multi-scan' in accordance with the
/home/saulius/struct/COD-crude-data/automatic-downloads/DataCite-retrospective/RSC/depositions/lib/dictionaries/cif_core.dic
dictionary named 'cif_core.dic' version 2.4.2 last updated on
2011-04-26.

Automatic conversion script
Id: cif_fix_values 6909 2019-04-08 15:41:33Z antanas 
;
_cod_database_code 7237564
_shelx_shelxl_version_number 2016/6
_shelx_space_group_comment
;
The symmetry employed for this shelxl refinement is uniquely defined
by the following loop, which should always be used as a source of
symmetry information in preference to the above space-group names.
They are only intended as comments.
;
_shelx_estimated_absorpt_t_max 0.849
_shelx_estimated_absorpt_t_min 0.676
_olex2_refinement_description
;
1. Fixed Uiso
 At 1.2 times of:
  All C(H) groups
 At 1.5 times of:
  All C(H,H,H) groups
2.a Aromatic/amide H refined with riding coordinates:
 C24(H24), C20(H20), C17(H17), C16(H16), C27(H27), C12(H12), C2(H2), C3(H3),
 C13(H13), C38(H38), C30(H30), C11(H11), C25(H25), C10(H10), C6(H6), C31(H31),
 C41(H41), C26(H26), C34(H34), C40(H40), C39(H39)
2.b Idealised Me refined as rotating group:
 C36(H36A,H36B,H36C), C8(H8A,H8B,H8C), C22(H22A,H22B,H22C)
;
_olex2_exptl_crystal_mounting_method 'In oil on loop.'
_olex2_submission_original_sample_id SMR04-93_SublimationGrown
_olex2_submission_special_instructions 'No special instructions were received'

loop_
_space_group_symop_operation_xyz
'x, y, z'
'-x, -y, -z'

loop_
_atom_site_label
_atom_site_type_symbol
_atom_site_fract_x
_atom_site_fract_y
_atom_site_fract_z
_atom_site_U_iso_or_equiv
_atom_site_adp_type
_atom_site_occupancy
_atom_site_site_symmetry_order
_atom_site_calc_flag
_atom_site_refinement_flags_posn
Ir1 Ir 0.38822(2) 0.18148(2) 0.77508(2) 0.01311(11) Uani 1 1 d .
S2 S 0.08015(12) -0.05236(10) 0.89877(8) 0.0201(2) Uani 1 1 d .
S3 S 0.60810(12) 0.40204(10) 1.05420(8) 0.0206(3) Uani 1 1 d .
S1 S 0.59535(12) -0.08879(10) 0.70298(8) 0.0200(3) Uani 1 1 d .
N2 N 0.2157(4) 0.2543(3) 0.7925(3) 0.0158(8) Uani 1 1 d .
C28 C 0.1894(5) 0.3636(4) 0.7762(3) 0.0187(10) Uani 1 1 d .
C1 C 0.5202(5) 0.0858(4) 0.7737(3) 0.0161(9) Uani 1 1 d .
N3 N 0.5353(4) 0.3509(3) 0.7651(3) 0.0150(8) Uani 1 1 d .
N1 N 0.3200(4) 0.0933(3) 0.6234(3) 0.0152(8) Uani 1 1 d .
C15 C 0.2712(5) 0.0426(4) 0.8159(3) 0.0158(9) Uani 1 1 d .
C29 C 0.4627(4) 0.2434(4) 0.9142(3) 0.0151(9) Uani 1 1 d .
C4 C 0.4925(5) 0.0086(4) 0.6928(3) 0.0194(10) Uani 1 1 d .
C24 C 0.0545(5) 0.5060(4) 0.7811(3) 0.0241(11) Uani 1 1 d .
H24 H -0.017745 0.527737 0.799455 0.029 Uiso 1 1 calc R
C23 C 0.0823(4) 0.3969(4) 0.8062(3) 0.0161(9) Uani 1 1 d .
C19 C 0.1370(4) 0.1797(4) 0.8375(3) 0.0164(9) Uani 1 1 d .
C20 C 0.0339(5) 0.2102(4) 0.8730(3) 0.0185(9) Uani 1 1 d .
H20 H -0.015740 0.155691 0.907513 0.022 Uiso 1 1 calc R
C42 C 0.5795(4) 0.3985(4) 0.6869(3) 0.0167(9) Uani 1 1 d .
C17 C 0.1866(5) -0.1358(4) 0.8777(3) 0.0222(10) Uani 1 1 d .
H17 H 0.180103 -0.214813 0.894563 0.027 Uiso 1 1 calc R
C16 C 0.2807(5) -0.0760(4) 0.8343(3) 0.0176(9) Uani 1 1 d .
H16 H 0.346761 -0.109499 0.817653 0.021 Uiso 1 1 calc R
C27 C 0.2658(5) 0.4433(4) 0.7274(3) 0.0179(10) Uani 1 1 d .
H27 H 0.338648 0.422992 0.708788 0.021 Uiso 1 1 calc R
C5 C 0.3814(4) 0.0072(4) 0.6123(3) 0.0158(9) Uani 1 1 d .
C18 C 0.1645(5) 0.0648(4) 0.8469(3) 0.0185(10) Uani 1 1 d .
C21 C 0.0055(5) 0.3175(4) 0.8579(3) 0.0236(11) Uani 1 1 d .
C37 C 0.6701(5) 0.5112(4) 0.6968(4) 0.0214(10) Uani 1 1 d .
C12 C 0.0595(5) 0.2158(4) 0.4772(3) 0.0201(10) Uani 1 1 d .
H12 H 0.021435 0.280991 0.481912 0.024 Uiso 1 1 calc R
C2 C 0.6305(5) 0.0673(4) 0.8455(3) 0.0179(9) Uani 1 1 d .
H2 H 0.665852 0.113270 0.906280 0.021 Uiso 1 1 calc R
C32 C 0.5480(5) 0.3517(4) 0.9322(3) 0.0187(10) Uani 1 1 d .
C3 C 0.6796(5) -0.0227(4) 0.8181(3) 0.0213(10) Uani 1 1 d .
H3 H 0.752106 -0.046554 0.857674 0.026 Uiso 1 1 calc R
C13 C 0.1588(5) 0.2002(4) 0.5524(3) 0.0187(9) Uani 1 1 d .
H13 H 0.188315 0.254273 0.608960 0.022 Uiso 1 1 calc R
C38 C 0.7137(5) 0.5522(4) 0.6138(4) 0.0247(10) Uani 1 1 d .
H38 H 0.774537 0.627553 0.619523 0.030 Uiso 1 1 calc R
C30 C 0.4420(4) 0.1969(4) 1.0053(3) 0.0163(9) Uani 1 1 d .
H30 H 0.385218 0.122135 1.009518 0.020 Uiso 1 1 calc R
C36 C 0.8067(5) 0.7020(4) 0.8030(4) 0.0259(11) Uani 1 1 d .
H36A H 0.890989 0.698196 0.787942 0.039 Uiso 1 1 calc GR
H36B H 0.823623 0.734282 0.870627 0.039 Uiso 1 1 calc GR
H36C H 0.764662 0.753202 0.759544 0.039 Uiso 1 1 calc GR
C11 C 0.0135(5) 0.1358(4) 0.3930(3) 0.0229(10) Uani 1 1 d .
H11 H -0.055930 0.146778 0.341458 0.027 Uiso 1 1 calc R
C9 C 0.1739(5) 0.0243(4) 0.4614(3) 0.0182(9) Uani 1 1 d .
C14 C 0.2178(5) 0.1046(4) 0.5466(3) 0.0174(9) Uani 1 1 d .
C25 C 0.1291(5) 0.5812(4) 0.7312(3) 0.0235(11) Uani 1 1 d .
H25 H 0.107219 0.653412 0.714091 0.028 Uiso 1 1 calc R
C33 C 0.5862(4) 0.4123(4) 0.8528(3) 0.0176(9) Uani 1 1 d .
C10 C 0.0693(5) 0.0419(4) 0.3858(3) 0.0221(10) Uani 1 1 d .
H10 H 0.037244 -0.012184 0.329153 0.026 Uiso 1 1 calc R
C8 C 0.1856(5) -0.1639(4) 0.3699(3) 0.0255(11) Uani 1 1 d .
H8A H 0.089691 -0.197253 0.360217 0.038 Uiso 1 1 calc GR
H8B H 0.232171 -0.227010 0.382797 0.038 Uiso 1 1 calc GR
H8C H 0.203432 -0.127673 0.311338 0.038 Uiso 1 1 calc GR
C6 C 0.3403(5) -0.0748(4) 0.5301(3) 0.0209(10) Uani 1 1 d .
H6 H 0.386945 -0.134210 0.525983 0.025 Uiso 1 1 calc R
C31 C 0.5145(5) 0.2742(4) 1.0839(3) 0.0204(10) Uani 1 1 d .
H31 H 0.512965 0.258329 1.148964 0.024 Uiso 1 1 calc R
C41 C 0.5336(5) 0.3325(4) 0.5951(3) 0.0216(10) Uani 1 1 d .
H41 H 0.471546 0.257608 0.587687 0.026 Uiso 1 1 calc R
C7 C 0.2342(5) -0.0710(4) 0.4554(3) 0.0201(10) Uani 1 1 d .
C22 C -0.1073(5) 0.3471(5) 0.8929(4) 0.0292(11) Uani 1 1 d .
H22A H -0.075613 0.424114 0.931205 0.044 Uiso 1 1 calc GR
H22B H -0.140334 0.286087 0.933490 0.044 Uiso 1 1 calc GR
H22C H -0.179371 0.350368 0.836915 0.044 Uiso 1 1 calc GR
C35 C 0.7154(5) 0.5792(4) 0.7892(4) 0.0197(10) Uani 1 1 d .
C26 C 0.2387(5) 0.5516(4) 0.7050(3) 0.0202(10) Uani 1 1 d .
H26 H 0.293081 0.604949 0.672651 0.024 Uiso 1 1 calc R
C34 C 0.6739(5) 0.5287(4) 0.8651(3) 0.0192(10) Uani 1 1 d .
H34 H 0.703385 0.571055 0.927612 0.023 Uiso 1 1 calc R
C40 C 0.5782(6) 0.3762(5) 0.5162(4) 0.0270(11) Uani 1 1 d .
H40 H 0.546431 0.331537 0.454699 0.032 Uiso 1 1 calc R
C39 C 0.6713(5) 0.4872(4) 0.5266(4) 0.0255(11) Uani 1 1 d .
H39 H 0.703957 0.516130 0.472600 0.031 Uiso 1 1 calc R

loop_
_atom_site_aniso_label
_atom_site_aniso_U_11
_atom_site_aniso_U_22
_atom_site_aniso_U_33
_atom_site_aniso_U_23
_atom_site_aniso_U_13
_atom_site_aniso_U_12
Ir1 0.01540(14) 0.01113(14) 0.01294(13) 0.00169(7) 0.00323(8) 0.00366(8)
S2 0.0212(6) 0.0158(5) 0.0234(6) 0.0041(4) 0.0087(5) 0.0013(5)
S3 0.0242(6) 0.0189(6) 0.0164(5) -0.0018(4) 0.0014(5) 0.0048(5)
S1 0.0227(6) 0.0181(5) 0.0218(5) 0.0019(4) 0.0064(5) 0.0087(5)
N2 0.0165(19) 0.0173(19) 0.0130(17) -0.0007(15) 0.0013(15) 0.0053(17)
C28 0.023(2) 0.017(2) 0.015(2) -0.0024(18) -0.0010(19) 0.008(2)
C1 0.018(2) 0.011(2) 0.021(2) 0.0066(18) 0.0130(19) -0.0023(19)
N3 0.0148(19) 0.0113(17) 0.0193(19) 0.0049(15) 0.0057(15) 0.0022(15)
N1 0.0170(19) 0.0092(17) 0.0191(19) 0.0032(15) 0.0063(16) 0.0006(15)
C15 0.020(2) 0.015(2) 0.0106(19) 0.0006(17) 0.0015(18) 0.0030(19)
C29 0.011(2) 0.013(2) 0.023(2) 0.0045(18) 0.0096(18) -0.0011(18)
C4 0.021(2) 0.018(2) 0.020(2) 0.0041(19) 0.006(2) 0.006(2)
C24 0.024(3) 0.025(2) 0.024(2) -0.002(2) 0.001(2) 0.013(2)
C23 0.012(2) 0.013(2) 0.020(2) 0.0024(18) 0.0048(18) -0.0046(18)
C19 0.015(2) 0.016(2) 0.016(2) 0.0008(18) 0.0021(18) 0.0011(19)
C20 0.016(2) 0.017(2) 0.021(2) 0.0032(18) 0.0059(19) -0.0013(19)
C42 0.015(2) 0.014(2) 0.024(2) 0.0069(18) 0.0098(19) 0.0026(18)
C17 0.029(3) 0.016(2) 0.021(2) 0.0021(19) 0.004(2) 0.007(2)
C16 0.020(2) 0.012(2) 0.019(2) 0.0025(18) 0.0036(19) 0.0019(19)
C27 0.022(2) 0.014(2) 0.017(2) 0.0003(17) 0.0055(19) 0.0041(19)
C5 0.015(2) 0.015(2) 0.019(2) 0.0081(18) 0.0098(18) 0.0010(18)
C18 0.022(2) 0.018(2) 0.013(2) -0.0003(17) 0.0000(18) 0.0048(19)
C21 0.024(2) 0.026(2) 0.021(2) -0.006(2) -0.001(2) 0.013(2)
C37 0.023(2) 0.019(2) 0.025(2) 0.004(2) 0.005(2) 0.010(2)
C12 0.019(2) 0.019(2) 0.022(2) 0.0081(19) 0.0060(19) 0.004(2)
C2 0.021(2) 0.017(2) 0.017(2) 0.0041(17) 0.0069(18) 0.0043(19)
C32 0.019(2) 0.020(2) 0.017(2) -0.0023(18) 0.0007(18) 0.0081(19)
C3 0.024(2) 0.022(2) 0.020(2) 0.0084(19) 0.0047(19) 0.009(2)
C13 0.020(2) 0.018(2) 0.018(2) 0.0028(18) 0.0061(19) 0.0028(19)
C38 0.027(3) 0.018(2) 0.032(3) 0.009(2) 0.014(2) 0.005(2)
C30 0.016(2) 0.013(2) 0.019(2) 0.0072(17) 0.0085(18) -0.0012(18)
C36 0.025(3) 0.015(2) 0.037(3) 0.004(2) 0.009(2) 0.003(2)
C11 0.023(2) 0.023(2) 0.018(2) 0.0070(19) 0.001(2) 0.000(2)
C9 0.017(2) 0.016(2) 0.018(2) 0.0031(18) 0.0074(19) -0.0034(19)
C14 0.018(2) 0.018(2) 0.014(2) 0.0039(18) 0.0036(18) 0.0001(19)
C25 0.031(3) 0.018(2) 0.022(2) 0.0017(19) 0.002(2) 0.012(2)
C33 0.018(2) 0.018(2) 0.019(2) 0.0016(18) 0.0034(18) 0.0097(19)
C10 0.024(2) 0.025(2) 0.014(2) -0.0013(18) -0.0011(19) 0.004(2)
C8 0.029(3) 0.024(2) 0.021(2) -0.004(2) 0.004(2) 0.005(2)
C6 0.024(2) 0.018(2) 0.023(2) 0.0016(19) 0.008(2) 0.007(2)
C31 0.024(2) 0.021(2) 0.018(2) 0.0051(19) 0.0074(19) 0.006(2)
C41 0.027(3) 0.020(2) 0.021(2) 0.0063(19) 0.008(2) 0.010(2)
C7 0.020(2) 0.019(2) 0.017(2) -0.0014(19) 0.0045(19) -0.001(2)
C22 0.029(3) 0.022(2) 0.042(3) 0.006(2) 0.018(2) 0.008(2)
C35 0.017(2) 0.012(2) 0.030(2) 0.0026(19) 0.006(2) 0.0023(19)
C26 0.028(3) 0.015(2) 0.017(2) 0.0033(18) 0.0071(19) 0.001(2)
C34 0.016(2) 0.016(2) 0.024(2) 0.0001(18) 0.0018(19) 0.0035(19)
C40 0.038(3) 0.028(3) 0.020(2) 0.004(2) 0.009(2) 0.016(2)
C39 0.032(3) 0.019(2) 0.031(3) 0.014(2) 0.020(2) 0.005(2)

loop_
_atom_type_symbol
_atom_type_description
_atom_type_scat_dispersion_real
_atom_type_scat_dispersion_imag
_atom_type_scat_source
C C 0.0033 0.0016 'International Tables Vol C Tables 4.2.6.8 and 6.1.1.4'
H H 0.0000 0.0000 'International Tables Vol C Tables 4.2.6.8 and 6.1.1.4'
Ir Ir -1.4442 7.9887 'International Tables Vol C Tables 4.2.6.8 and 6.1.1.4'
N N 0.0061 0.0033 'International Tables Vol C Tables 4.2.6.8 and 6.1.1.4'
S S 0.1246 0.1234 'International Tables Vol C Tables 4.2.6.8 and 6.1.1.4'

loop_
_geom_angle_atom_site_label_1
_geom_angle_atom_site_label_2
_geom_angle_atom_site_label_3
_geom_angle
C1 Ir1 N2 166.90(17)
C1 Ir1 N3 92.49(16)
C1 Ir1 N1 77.99(17)
N3 Ir1 N2 99.69(14)
N1 Ir1 N2 103.29(13)
N1 Ir1 N3 104.78(14)
C15 Ir1 N2 78.22(17)
C15 Ir1 C1 88.83(19)
C15 Ir1 N3 167.05(16)
C15 Ir1 N1 88.10(16)
C15 Ir1 C29 89.49(18)
C29 Ir1 N2 83.38(16)
C29 Ir1 C1 94.63(19)
C29 Ir1 N3 77.56(17)
C29 Ir1 N1 172.28(15)
C17 S2 C18 90.2(2)
C31 S3 C32 89.6(2)
C3 S1 C4 90.0(2)
C28 N2 Ir1 131.4(3)
C19 N2 Ir1 110.4(3)
C19 N2 C28 117.6(4)
N2 C28 C23 121.6(4)
N2 C28 C27 120.1(4)
C27 C28 C23 118.3(4)
C4 C1 Ir1 115.1(3)
C4 C1 C2 110.7(4)
C2 C1 Ir1 133.5(3)
C42 N3 Ir1 131.3(3)
C33 N3 Ir1 110.9(3)
C33 N3 C42 117.8(4)
C5 N1 Ir1 111.5(3)
C5 N1 C14 117.5(4)
C14 N1 Ir1 130.5(3)
C16 C15 Ir1 134.3(4)
C18 C15 Ir1 115.5(3)
C18 C15 C16 109.5(4)
C32 C29 Ir1 116.8(4)
C32 C29 C30 110.0(4)
C30 C29 Ir1 133.2(3)
C1 C4 S1 113.4(4)
C1 C4 C5 120.6(4)
C5 C4 S1 125.9(3)
C25 C24 C23 121.6(4)
C24 C23 C28 118.8(4)
C24 C23 C21 122.3(4)
C21 C23 C28 118.9(4)
N2 C19 C20 123.1(4)
N2 C19 C18 114.9(4)
C20 C19 C18 122.0(4)
C21 C20 C19 120.5(5)
N3 C42 C37 121.6(4)
N3 C42 C41 119.0(4)
C41 C42 C37 119.4(4)
C16 C17 S2 112.6(4)
C17 C16 C15 113.8(4)
C26 C27 C28 122.0(4)
N1 C5 C4 113.2(4)
N1 C5 C6 122.7(4)
C6 C5 C4 124.1(4)
C15 C18 S2 113.9(3)
C15 C18 C19 119.4(5)
C19 C18 S2 126.7(4)
C23 C21 C22 121.9(4)
C20 C21 C23 118.2(4)
C20 C21 C22 119.9(5)
C42 C37 C35 119.7(4)
C38 C37 C42 118.2(4)
C38 C37 C35 122.1(5)
C13 C12 C11 120.5(4)
C3 C2 C1 113.4(4)
C29 C32 S3 114.9(4)
C29 C32 C33 119.4(4)
C33 C32 S3 125.7(4)
C2 C3 S1 112.5(3)
C12 C13 C14 120.7(4)
C39 C38 C37 121.9(5)
C31 C30 C29 111.7(4)
C10 C11 C12 119.8(4)
C10 C9 C14 118.4(4)
C10 C9 C7 122.3(4)
C7 C9 C14 119.3(4)
N1 C14 C13 119.0(4)
N1 C14 C9 121.6(4)
C13 C14 C9 119.4(4)
C24 C25 C26 120.1(4)
N3 C33 C32 114.9(4)
N3 C33 C34 122.0(4)
C32 C33 C34 123.1(4)
C11 C10 C9 121.1(4)
C7 C6 C5 121.4(4)
C30 C31 S3 113.9(4)
C40 C41 C42 120.4(5)
C9 C7 C8 121.7(4)
C6 C7 C9 117.2(4)
C6 C7 C8 121.0(4)
C37 C35 C36 122.1(4)
C34 C35 C37 117.3(4)
C34 C35 C36 120.6(4)
C27 C26 C25 119.1(5)
C35 C34 C33 121.2(4)
C41 C40 C39 120.3(5)
C38 C39 C40 119.8(5)

loop_
_geom_bond_atom_site_label_1
_geom_bond_atom_site_label_2
_geom_bond_distance
Ir1 N2 2.255(4)
Ir1 C1 1.994(5)
Ir1 N3 2.246(4)
Ir1 N1 2.240(4)
Ir1 C15 1.988(5)
Ir1 C29 1.994(5)
S2 C17 1.726(5)
S2 C18 1.733(5)
S3 C32 1.733(4)
S3 C31 1.710(5)
S1 C4 1.742(5)
S1 C3 1.731(5)
N2 C28 1.384(6)
N2 C19 1.343(7)
C28 C23 1.433(6)
C28 C27 1.395(7)
C1 C4 1.368(7)
C1 C2 1.433(7)
N3 C42 1.382(6)
N3 C33 1.345(6)
N1 C5 1.344(6)
N1 C14 1.388(6)
C15 C16 1.438(6)
C15 C18 1.382(7)
C29 C32 1.350(7)
C29 C30 1.458(6)
C4 C5 1.442(6)
C24 C23 1.411(7)
C24 C25 1.366(8)
C23 C21 1.422(8)
C19 C20 1.417(7)
C19 C18 1.442(6)
C20 C21 1.367(7)
C42 C37 1.418(7)
C42 C41 1.414(7)
C17 C16 1.360(7)
C27 C26 1.391(6)
C5 C6 1.404(6)
C21 C22 1.506(7)
C37 C38 1.417(7)
C37 C35 1.431(7)
C12 C13 1.371(7)
C12 C11 1.409(7)
C2 C3 1.361(6)
C32 C33 1.434(7)
C13 C14 1.411(6)
C38 C39 1.355(7)
C30 C31 1.368(7)
C36 C35 1.509(6)
C11 C10 1.376(7)
C9 C14 1.422(6)
C9 C10 1.418(6)
C9 C7 1.419(7)
C25 C26 1.415(7)
C33 C34 1.437(7)
C8 C7 1.511(6)
C6 C7 1.372(7)
C41 C40 1.377(7)
C35 C34 1.354(7)
C40 C39 1.415(8)
